data_2223489
loop_
_publ_author_name
'Yang, Hua'

_publ_section_title
;(2-Amino-4,6-dimethylpyrimidine-\k<i>N</i>^1^)(2-amino-4-methylpyrimidine-\k<i>N</i>^1^)silver(I)
 perchlorate
;
_journal_coeditor_code NG2621
_journal_issue 10
_journal_name_full 'Acta Crystallographica Section E'
_journal_page_first m1176
_journal_paper_doi 10.1107/S1600536809035193
_journal_volume 65
_journal_year 2009
_chemical_formula_iupac '[Ag (C5 H7 N3) (C6 H9 N3)] Cl O4'
_chemical_formula_moiety 'C11 H16 Ag N6 +, Cl O4 -'
_chemical_formula_sum 'C11 H16 Ag Cl N6 O4'
_chemical_formula_weight 439.62
_chemical_name_systematic
;
(2-Amino-4,6-dimethylpyrimidine-\k<i>N</i>^1^)(2-amino-4-methylpyrimidine-
\k<i>N</i>^1^)silver(I) perchlorate
;
_space_group_IT_number 14
_symmetry_cell_setting monoclinic
_symmetry_space_group_name_Hall '-P 2yn'
_symmetry_space_group_name_H-M 'P 1 21/n 1'
_atom_sites_solution_hydrogens geom
_atom_sites_solution_primary direct
_atom_sites_solution_secondary difmap
_audit_creation_method SHELXL-97
_cell_angle_alpha 90.00
_cell_angle_beta 94.339(3)
_cell_angle_gamma 90.00
_cell_formula_units_Z 4
_cell_length_a 12.3952(5)
_cell_length_b 7.8324(4)
_cell_length_c 15.9956(5)
_cell_measurement_reflns_used 2795
_cell_measurement_temperature 120(2)
_cell_measurement_theta_max 32.7545
_cell_measurement_theta_min 2.5470
_cell_volume 1548.47(11)
_computing_cell_refinement 'SAINT (Bruker, 2005)'
_computing_data_collection 'APEX2 (Bruker, 2005)'
_computing_data_reduction 'SAINT (Bruker, 2005)'
_computing_molecular_graphics 'ORTEP-3 for Windows (Farrugia, 1997)'
_computing_publication_material 'WinGX (Farrugia, 1999)'
_computing_structure_refinement 'SHELXL97 (Sheldrick, 2008)'
_computing_structure_solution 'SHELXS97 (Sheldrick, 2008)'
_diffrn_ambient_temperature 120(2)
_diffrn_measured_fraction_theta_full 0.983
_diffrn_measured_fraction_theta_max 0.983
_diffrn_measurement_device_type 'Bruker APEXII'
_diffrn_measurement_method '\f and \w'
_diffrn_radiation_monochromator graphite
_diffrn_radiation_source 'fine-focus sealed tube'
_diffrn_radiation_type MoK\a
_diffrn_radiation_wavelength 0.71073
_diffrn_reflns_av_R_equivalents 0.0283
_diffrn_reflns_av_sigmaI/netI 0.0231
_diffrn_reflns_limit_h_max 14
_diffrn_reflns_limit_h_min -14
_diffrn_reflns_limit_k_max 9
_diffrn_reflns_limit_k_min -8
_diffrn_reflns_limit_l_max 19
_diffrn_reflns_limit_l_min -19
_diffrn_reflns_number 8880
_diffrn_reflns_theta_full 25.00
_diffrn_reflns_theta_max 25.00
_diffrn_reflns_theta_min 2.55
_diffrn_standards_decay_% 0
_diffrn_standards_interval_count 0
_diffrn_standards_interval_time 0
_diffrn_standards_number 0
_exptl_absorpt_coefficient_mu 1.504
_exptl_absorpt_correction_T_max 0.6780
_exptl_absorpt_correction_T_min 0.5530
_exptl_absorpt_correction_type multi-scan
_exptl_absorpt_process_details '(SADABS; Bruker, 2005)'
_exptl_crystal_colour colourless
_exptl_crystal_density_diffrn 1.886
_exptl_crystal_density_method 'not measured'
_exptl_crystal_description prism
_exptl_crystal_F_000 880
_exptl_crystal_size_max 0.40
_exptl_crystal_size_mid 0.40
_exptl_crystal_size_min 0.25
_refine_diff_density_max 1.358
_refine_diff_density_min -0.525
_refine_ls_extinction_method none
_refine_ls_goodness_of_fit_ref 1.068
_refine_ls_hydrogen_treatment constr
_refine_ls_matrix_type full
_refine_ls_number_parameters 211
_refine_ls_number_reflns 2678
_refine_ls_number_restraints 0
_refine_ls_restrained_S_all 1.068
_refine_ls_R_factor_all 0.0458
_refine_ls_R_factor_gt 0.0369
_refine_ls_shift/su_max 0.001
_refine_ls_shift/su_mean 0.000
_refine_ls_structure_factor_coef Fsqd
_refine_ls_weighting_details 'calc w=1/[\s^2^(Fo^2^)+(0.0544P)^2^+2.3112P] where P=(Fo^2^+2Fc^2^)/3'
_refine_ls_weighting_scheme calc
_refine_ls_wR_factor_gt 0.0953
_refine_ls_wR_factor_ref 0.0996
_reflns_number_gt 2254
_reflns_number_total 2678
_reflns_threshold_expression I>2\s(I)
_cod_data_source_file ng2621.cif
_cod_data_source_block I
_cod_depositor_comments
;
The following automatic conversions were performed:
'_symmetry_cell_setting' value 'Monoclinic' changed to 'monoclinic'
according to '/home/saulius/struct/CIF-dictionaries/cif_core.dic'
dictionary named 'cif_core.dic' version 2.4.1 from 2010-06-29.

Automatic conversion script
Id: cif_fix_enum 1527 2010-12-29 10:47:43Z saulius 

The following automatic conversions were performed:

'_symmetry_cell_setting' value 'Monoclinic' changed to 'monoclinic'
according to /home/saulius/struct/CIF-dictionaries/cif_core.dic
dictionary named 'cif_core.dic' version 2.4.1 from 2010-06-29.

Automatic conversion script
Id: cif_fix_values 1715 2011-07-08 13:25:40Z adriana 
;
_cod_original_sg_symbol_H-M 'P 21/n'
_cod_database_code 2223489
_cod_database_fobs_code 2223489

loop_
_symmetry_equiv_pos_as_xyz
'x, y, z'
'-x+1/2, y+1/2, -z+1/2'
'-x, -y, -z'
'x-1/2, -y-1/2, z-1/2'

loop_
_atom_site_type_symbol
_atom_site_label
_atom_site_fract_x
_atom_site_fract_y
_atom_site_fract_z
_atom_site_U_iso_or_equiv
_atom_site_adp_type
_atom_site_calc_flag
_atom_site_refinement_flags
_atom_site_occupancy
_atom_site_disorder_assembly
_atom_site_disorder_group
Ag Ag1 0.19079(3) 0.45483(5) 0.720510(19) 0.04423(15) Uani d . 1 . .
C C1 0.1554(4) 0.3648(7) 0.3245(3) 0.0544(12) Uani d . 1 . .
H H1A 0.1108 0.2682 0.3087 0.082 Uiso calc R 1 . .
H H1B 0.2261 0.3487 0.3051 0.082 Uiso calc R 1 . .
H H1C 0.1235 0.4663 0.2998 0.082 Uiso calc R 1 . .
C C2 0.1644(3) 0.3818(5) 0.4169(3) 0.0373(9) Uani d . 1 . .
C C3 0.0929(3) 0.3330(5) 0.5423(2) 0.0332(9) Uani d . 1 . .
C C4 0.2530(4) 0.4782(6) 0.5433(3) 0.0398(10) Uani d . 1 . .
H H4A 0.3106 0.5345 0.5720 0.048 Uiso calc R 1 . .
C C5 0.2516(4) 0.4648(6) 0.4585(3) 0.0410(10) Uani d . 1 . .
H H5A 0.3073 0.5097 0.4294 0.049 Uiso calc R 1 . .
C C6 0.3056(3) 0.4035(5) 0.8973(2) 0.0316(8) Uani d . 1 . .
C C7 0.1481(3) 0.5552(5) 0.9020(3) 0.0369(9) Uani d . 1 . .
C C8 0.0587(4) 0.6489(7) 0.8581(3) 0.0566(13) Uani d . 1 . .
H H8A 0.0871 0.7365 0.8240 0.085 Uiso calc R 1 . .
H H8B 0.0149 0.7000 0.8983 0.085 Uiso calc R 1 . .
H H8C 0.0153 0.5717 0.8231 0.085 Uiso calc R 1 . .
C C9 0.1577(4) 0.5429(6) 0.9877(3) 0.0419(10) Uani d . 1 . .
H H9A 0.1075 0.5953 1.0197 0.050 Uiso calc R 1 . .
C C10 0.2424(4) 0.4521(5) 1.0253(3) 0.0380(9) Uani d . 1 . .
C C11 0.2548(5) 0.4273(8) 1.1177(3) 0.0606(14) Uani d . 1 . .
H H11A 0.3269 0.4582 1.1384 0.091 Uiso calc R 1 . .
H H11B 0.2420 0.3097 1.1307 0.091 Uiso calc R 1 . .
H H11C 0.2037 0.4979 1.1437 0.091 Uiso calc R 1 . .
N N1 0.2212(3) 0.4824(4) 0.8553(2) 0.0319(7) Uani d . 1 . .
N N2 0.3831(3) 0.3336(4) 0.8522(2) 0.0383(8) Uani d . 1 . .
H H2A 0.4366 0.2798 0.8774 0.046 Uiso calc R 1 . .
H H2B 0.3785 0.3430 0.7985 0.046 Uiso calc R 1 . .
N N3 0.3176(3) 0.3841(5) 0.9803(2) 0.0365(8) Uani d . 1 . .
N N4 0.1743(3) 0.4133(4) 0.5875(2) 0.0350(8) Uani d . 1 . .
N N5 0.0136(3) 0.2635(5) 0.5824(2) 0.0455(9) Uani d . 1 . .
H H5B -0.0386 0.2113 0.5545 0.055 Uiso calc R 1 . .
H H5C 0.0144 0.2708 0.6360 0.055 Uiso calc R 1 . .
N N6 0.0857(3) 0.3161(4) 0.4580(2) 0.0361(8) Uani d . 1 . .
Cl Cl1 0.50494(9) 0.64276(14) 0.68793(6) 0.0412(3) Uani d . 1 . .
O O1 0.4928(3) 0.6816(5) 0.6012(2) 0.0629(10) Uani d . 1 . .
O O2 0.4001(3) 0.6130(5) 0.7187(2) 0.0617(9) Uani d . 1 . .
O O3 0.5697(3) 0.4961(5) 0.7031(3) 0.0666(10) Uani d . 1 . .
O O4 0.5523(4) 0.7822(6) 0.7327(3) 0.0775(12) Uani d . 1 . .

loop_
_atom_site_aniso_label
_atom_site_aniso_U_11
_atom_site_aniso_U_22
_atom_site_aniso_U_33
_atom_site_aniso_U_12
_atom_site_aniso_U_13
_atom_site_aniso_U_23
Ag1 0.0420(2) 0.0623(3) 0.02780(19) -0.00167(16) -0.00078(13) -0.00457(14)
C1 0.062(3) 0.071(3) 0.030(2) -0.007(3) 0.003(2) 0.006(2)
C2 0.044(2) 0.037(2) 0.031(2) 0.0077(19) 0.0058(18) 0.0064(17)
C3 0.036(2) 0.035(2) 0.0282(19) 0.0065(17) 0.0038(16) 0.0023(16)
C4 0.035(2) 0.043(2) 0.041(2) 0.0017(19) -0.0023(18) 0.0003(19)
C5 0.041(2) 0.045(2) 0.038(2) -0.001(2) 0.0064(19) 0.0027(19)
C6 0.036(2) 0.032(2) 0.0266(19) -0.0052(17) 0.0030(16) -0.0023(15)
C7 0.038(2) 0.031(2) 0.041(2) -0.0037(18) 0.0006(18) -0.0006(17)
C8 0.060(3) 0.062(3) 0.047(3) 0.008(3) 0.001(2) 0.007(2)
C9 0.049(3) 0.038(2) 0.041(2) -0.005(2) 0.018(2) -0.0107(19)
C10 0.045(2) 0.037(2) 0.032(2) -0.004(2) 0.0037(18) -0.0054(17)
C11 0.074(4) 0.078(4) 0.031(2) 0.008(3) 0.009(2) -0.006(2)
N1 0.0344(17) 0.0330(17) 0.0285(16) -0.0038(14) 0.0044(14) -0.0037(13)
N2 0.0432(19) 0.047(2) 0.0250(16) 0.0066(16) 0.0074(14) 0.0008(14)
N3 0.0381(18) 0.0430(19) 0.0288(17) -0.0001(16) 0.0050(14) -0.0035(15)
N4 0.0326(17) 0.0402(19) 0.0318(17) 0.0028(15) -0.0010(14) 0.0000(14)
N5 0.047(2) 0.063(2) 0.0269(17) -0.0130(19) 0.0049(15) -0.0005(17)
N6 0.0416(19) 0.0403(19) 0.0264(16) 0.0019(16) 0.0011(14) 0.0031(14)
Cl1 0.0467(6) 0.0444(6) 0.0331(5) -0.0052(5) 0.0068(4) 0.0038(4)
O1 0.064(2) 0.090(3) 0.0356(17) -0.004(2) 0.0119(16) 0.0148(17)
O2 0.053(2) 0.086(3) 0.049(2) -0.0050(19) 0.0193(16) 0.0121(18)
O3 0.067(2) 0.058(2) 0.074(3) 0.0125(18) 0.000(2) 0.0080(19)
O4 0.092(3) 0.077(3) 0.063(2) -0.031(2) -0.001(2) -0.007(2)

loop_
_atom_type_symbol
_atom_type_description
_atom_type_scat_dispersion_real
_atom_type_scat_dispersion_imag
_atom_type_scat_source
C C 0.0033 0.0016 'International Tables Vol C Tables 4.2.6.8 and 6.1.1.4'
H H 0.0000 0.0000 'International Tables Vol C Tables 4.2.6.8 and 6.1.1.4'
N N 0.0061 0.0033 'International Tables Vol C Tables 4.2.6.8 and 6.1.1.4'
O O 0.0106 0.0060 'International Tables Vol C Tables 4.2.6.8 and 6.1.1.4'
Cl Cl 0.1484 0.1585 'International Tables Vol C Tables 4.2.6.8 and 6.1.1.4'
Ag Ag -0.8971 1.1015 'International Tables Vol C Tables 4.2.6.8 and 6.1.1.4'

loop_
_geom_angle_atom_site_label_1
_geom_angle_atom_site_label_2
_geom_angle_atom_site_label_3
_geom_angle_site_symmetry_1
_geom_angle_site_symmetry_3
_geom_angle
_geom_angle_publ_flag
N4 Ag1 N1 . . 174.61(13) ?
C2 C1 H1A . . 109.5 ?
C2 C1 H1B . . 109.5 ?
H1A C1 H1B . . 109.5 ?
C2 C1 H1C . . 109.5 ?
H1A C1 H1C . . 109.5 ?
H1B C1 H1C . . 109.5 ?
N6 C2 C5 . . 121.4(4) ?
N6 C2 C1 . . 117.3(4) ?
C5 C2 C1 . . 121.3(4) ?
N5 C3 N6 . . 116.4(4) ?
N5 C3 N4 . . 118.8(4) ?
N6 C3 N4 . . 124.7(4) ?
N4 C4 C5 . . 122.7(4) ?
N4 C4 H4A . . 118.6 ?
C5 C4 H4A . . 118.6 ?
C4 C5 C2 . . 117.7(4) ?
C4 C5 H5A . . 121.1 ?
C2 C5 H5A . . 121.1 ?
N3 C6 N1 . . 124.8(4) ?
N3 C6 N2 . . 116.9(4) ?
N1 C6 N2 . . 118.2(3) ?
N1 C7 C9 . . 121.1(4) ?
N1 C7 C8 . . 117.6(4) ?
C9 C7 C8 . . 121.3(4) ?
C7 C8 H8A . . 109.5 ?
C7 C8 H8B . . 109.5 ?
H8A C8 H8B . . 109.5 ?
C7 C8 H8C . . 109.5 ?
H8A C8 H8C . . 109.5 ?
H8B C8 H8C . . 109.5 ?
C7 C9 C10 . . 118.8(4) ?
C7 C9 H9A . . 120.6 ?
C10 C9 H9A . . 120.6 ?
N3 C10 C9 . . 121.0(4) ?
N3 C10 C11 . . 117.4(4) ?
C9 C10 C11 . . 121.5(4) ?
C10 C11 H11A . . 109.5 ?
C10 C11 H11B . . 109.5 ?
H11A C11 H11B . . 109.5 ?
C10 C11 H11C . . 109.5 ?
H11A C11 H11C . . 109.5 ?
H11B C11 H11C . . 109.5 ?
C7 N1 C6 . . 116.6(3) ?
C7 N1 Ag1 . . 121.4(3) ?
C6 N1 Ag1 . . 121.2(3) ?
C6 N2 H2A . . 120.0 ?
C6 N2 H2B . . 120.0 ?
H2A N2 H2B . . 120.0 ?
C10 N3 C6 . . 117.6(4) ?
C4 N4 C3 . . 115.8(4) ?
C4 N4 Ag1 . . 116.4(3) ?
C3 N4 Ag1 . . 127.7(3) ?
C3 N5 H5B . . 120.0 ?
C3 N5 H5C . . 120.0 ?
H5B N5 H5C . . 120.0 ?
C2 N6 C3 . . 117.6(4) ?
O4 Cl1 O3 . . 109.5(3) ?
O4 Cl1 O1 . . 109.9(2) ?
O3 Cl1 O1 . . 111.1(3) ?
O4 Cl1 O2 . . 107.6(3) ?
O3 Cl1 O2 . . 109.0(3) ?
O1 Cl1 O2 . . 109.6(2) ?

loop_
_geom_bond_atom_site_label_1
_geom_bond_atom_site_label_2
_geom_bond_site_symmetry_2
_geom_bond_distance
_geom_bond_publ_flag
Ag1 N4 . 2.146(3) ?
Ag1 N1 . 2.171(3) ?
C1 C2 . 1.479(6) ?
C1 H1A . 0.9600 ?
C1 H1B . 0.9600 ?
C1 H1C . 0.9600 ?
C2 N6 . 1.322(6) ?
C2 C5 . 1.387(6) ?
C3 N5 . 1.330(6) ?
C3 N6 . 1.351(5) ?
C3 N4 . 1.352(5) ?
C4 N4 . 1.347(6) ?
C4 C5 . 1.360(6) ?
C4 H4A . 0.9300 ?
C5 H5A . 0.9300 ?
C6 N3 . 1.334(5) ?
C6 N1 . 1.350(5) ?
C6 N2 . 1.359(5) ?
C7 N1 . 1.344(6) ?
C7 C9 . 1.370(6) ?
C7 C8 . 1.465(7) ?
C8 H8A . 0.9600 ?
C8 H8B . 0.9600 ?
C8 H8C . 0.9600 ?
C9 C10 . 1.370(7) ?
C9 H9A . 0.9300 ?
C10 N3 . 1.330(6) ?
C10 C11 . 1.487(6) ?
C11 H11A . 0.9600 ?
C11 H11B . 0.9600 ?
C11 H11C . 0.9600 ?
N2 H2A . 0.8600 ?
N2 H2B . 0.8600 ?
N5 H5B . 0.8600 ?
N5 H5C . 0.8600 ?
Cl1 O4 . 1.409(4) ?
Cl1 O3 . 1.412(4) ?
Cl1 O1 . 1.417(3) ?
Cl1 O2 . 1.443(4) ?

loop_
_geom_hbond_atom_site_label_D
_geom_hbond_atom_site_label_H
_geom_hbond_atom_site_label_A
_geom_hbond_site_symmetry_A
_geom_hbond_distance_DH
_geom_hbond_distance_HA
_geom_hbond_distance_DA
_geom_hbond_angle_DHA
_geom_hbond_publ_flag
N5 H5C O4 2_546 0.86 2.32 3.131(5) 158 yes
N5 H5B N3 4_565 0.86 2.20 3.050(5) 172 yes
N2 H2B O2 . 0.86 2.50 3.077(5) 126 yes
N2 H2A N6 4_666 0.86 2.30 3.147(5) 169 yes
C1 H1C O4 4_575 0.96 2.38 3.339(7) 176.6 no
C4 H4A O1 . 0.93 2.55 3.437(6) 160.4 no
C4 H4A O2 . 0.93 2.59 3.396(6) 144.9 no
C8 H8C O4 2_546 0.96 2.55 3.456(7) 156.5 no
